data_9014555
loop_
_publ_author_name
'Ledesert, M.'
'Raveau, B.'

_publ_section_title
;
 Ba Cd2 Cl6 (H2 O)5. A pyrochlore with 16(d) and 32(e) positions
 both fully occupied
 _cod_database_code 1001357
;
_journal_name_full 'Journal of Solid State Chemistry'
_journal_page_first 340
_journal_page_last 345
_journal_paper_doi 10.1016/0022-4596(87)90372-0
_journal_volume 67
_journal_year 1987
_chemical_formula_sum 'Ba0.5 Cd Cl3 O2.5'
_space_group_IT_number 227
_symmetry_space_group_name_Hall '-F 4vw 2vw 3'
_symmetry_space_group_name_H-M 'F d -3 m :2'
_cell_angle_alpha 90
_cell_angle_beta 90
_cell_angle_gamma 90
_cell_length_a 13.797
_cell_length_b 13.797
_cell_length_c 13.797
_cell_formula_units_Z 16
_cell_volume 2626.358
_database_code_amcsd 0013599
_exptl_crystal_density_diffrn 3.312
_cod_duplicate_entry 1001357
_cod_original_sg_symbol_H-M 'F d 3 m'
_cod_original_formula_sum 'Ba.5 O2.5 Cd Cl3'
_cod_database_code 9014555
_amcsd_formula_title 'Ba Cd2 Cl6 H10 O5'

loop_
_space_group_symop_operation_xyz
x,y,z
x,1/2+y,1/2+z
1/2+x,y,1/2+z
1/2+x,1/2+y,z
3/4+z,1/2-x,1/4+y
3/4+z,-x,3/4+y
1/4+z,1/2-x,3/4+y
1/4+z,-x,1/4+y
3/4-y,1/2+z,1/4-x
3/4-y,+z,3/4-x
1/4-y,1/2+z,3/4-x
1/4-y,+z,1/4-x
3/4+x,1/2-y,1/4+z
3/4+x,-y,3/4+z
1/4+x,1/2-y,3/4+z
1/4+x,-y,1/4+z
3/4-z,1/2+x,1/4-y
3/4-z,+x,3/4-y
1/4-z,1/2+x,3/4-y
1/4-z,+x,1/4-y
3/4+y,1/2-z,1/4+x
3/4+y,-z,3/4+x
1/4+y,1/2-z,3/4+x
1/4+y,-z,1/4+x
3/4-x,1/2+y,1/4-z
3/4-x,+y,3/4-z
1/4-x,1/2+y,3/4-z
1/4-x,+y,1/4-z
1/2+x,3/4-z,1/4-y
1/2+x,1/4-z,3/4-y
+x,3/4-z,3/4-y
+x,1/4-z,1/4-y
1/2-z,3/4+y,1/4+x
1/2-z,1/4+y,3/4+x
-z,3/4+y,3/4+x
-z,1/4+y,1/4+x
1/2+y,3/4-x,1/4-z
1/2+y,1/4-x,3/4-z
+y,3/4-x,3/4-z
+y,1/4-x,1/4-z
1/2-x,3/4+z,1/4+y
1/2-x,1/4+z,3/4+y
-x,3/4+z,3/4+y
-x,1/4+z,1/4+y
1/2+z,3/4-y,1/4-x
1/2+z,1/4-y,3/4-x
+z,3/4-y,3/4-x
+z,1/4-y,1/4-x
1/2-y,3/4+x,1/4+z
1/2-y,1/4+x,3/4+z
-y,3/4+x,3/4+z
-y,1/4+x,1/4+z
x,1/2+z,1/2+y
x,+z,+y
1/2+x,1/2+z,+y
1/2+x,+z,1/2+y
-z,1/2-y,1/2-x
-z,-y,-x
1/2-z,1/2-y,-x
1/2-z,-y,1/2-x
y,1/2+x,1/2+z
y,+x,+z
1/2+y,1/2+x,+z
1/2+y,+x,1/2+z
-x,1/2-z,1/2-y
-x,-z,-y
1/2-x,1/2-z,-y
1/2-x,-z,1/2-y
z,1/2+y,1/2+x
z,+y,+x
1/2+z,1/2+y,+x
1/2+z,+y,1/2+x
-y,1/2-x,1/2-z
-y,-x,-z
1/2-y,1/2-x,-z
1/2-y,-x,1/2-z
3/4+z,1/4+x,1/2-y
3/4+z,3/4+x,-y
1/4+z,1/4+x,-y
1/4+z,3/4+x,1/2-y
3/4-y,1/4-z,1/2+x
3/4-y,3/4-z,+x
1/4-y,1/4-z,+x
1/4-y,3/4-z,1/2+x
3/4+x,1/4+y,1/2-z
3/4+x,3/4+y,-z
1/4+x,1/4+y,-z
1/4+x,3/4+y,1/2-z
3/4-z,1/4-x,1/2+y
3/4-z,3/4-x,+y
1/4-z,1/4-x,+y
1/4-z,3/4-x,1/2+y
3/4+y,1/4+z,1/2-x
3/4+y,3/4+z,-x
1/4+y,1/4+z,-x
1/4+y,3/4+z,1/2-x
3/4-x,1/4-y,1/2+z
3/4-x,3/4-y,+z
1/4-x,1/4-y,+z
1/4-x,3/4-y,1/2+z
-z,3/4+x,3/4+y
-z,1/4+x,1/4+y
1/2-z,3/4+x,1/4+y
1/2-z,1/4+x,3/4+y
y,3/4-z,3/4-x
y,1/4-z,1/4-x
1/2+y,3/4-z,1/4-x
1/2+y,1/4-z,3/4-x
-x,3/4+y,3/4+z
-x,1/4+y,1/4+z
1/2-x,3/4+y,1/4+z
1/2-x,1/4+y,3/4+z
z,3/4-x,3/4-y
z,1/4-x,1/4-y
1/2+z,3/4-x,1/4-y
1/2+z,1/4-x,3/4-y
-y,3/4+z,3/4+x
-y,1/4+z,1/4+x
1/2-y,3/4+z,1/4+x
1/2-y,1/4+z,3/4+x
x,3/4-y,3/4-z
x,1/4-y,1/4-z
1/2+x,3/4-y,1/4-z
1/2+x,1/4-y,3/4-z
1/4-x,1/2+z,3/4-y
1/4-x,+z,1/4-y
3/4-x,1/2+z,1/4-y
3/4-x,+z,3/4-y
1/4+z,1/2-y,3/4+x
1/4+z,-y,1/4+x
3/4+z,1/2-y,1/4+x
3/4+z,-y,3/4+x
1/4-y,1/2+x,3/4-z
1/4-y,+x,1/4-z
3/4-y,1/2+x,1/4-z
3/4-y,+x,3/4-z
1/4+x,1/2-z,3/4+y
1/4+x,-z,1/4+y
3/4+x,1/2-z,1/4+y
3/4+x,-z,3/4+y
1/4-z,1/2+y,3/4-x
1/4-z,+y,1/4-x
3/4-z,1/2+y,1/4-x
3/4-z,+y,3/4-x
1/4+y,1/2-x,3/4+z
1/4+y,-x,1/4+z
3/4+y,1/2-x,1/4+z
3/4+y,-x,3/4+z
3/4-x,3/4-z,y
3/4-x,1/4-z,1/2+y
1/4-x,3/4-z,1/2+y
1/4-x,1/4-z,y
3/4+z,3/4+y,-x
3/4+z,1/4+y,1/2-x
1/4+z,3/4+y,1/2-x
1/4+z,1/4+y,-x
3/4-y,3/4-x,z
3/4-y,1/4-x,1/2+z
1/4-y,3/4-x,1/2+z
1/4-y,1/4-x,z
3/4+x,3/4+z,-y
3/4+x,1/4+z,1/2-y
1/4+x,3/4+z,1/2-y
1/4+x,1/4+z,-y
3/4-z,3/4-y,x
3/4-z,1/4-y,1/2+x
1/4-z,3/4-y,1/2+x
1/4-z,1/4-y,x
3/4+y,3/4+x,-z
3/4+y,1/4+x,1/2-z
1/4+y,3/4+x,1/2-z
1/4+y,1/4+x,-z
-z,-x,-y
-z,1/2-x,1/2-y
1/2-z,-x,1/2-y
1/2-z,1/2-x,-y
y,z,x
y,1/2+z,1/2+x
1/2+y,z,1/2+x
1/2+y,1/2+z,x
-x,-y,-z
-x,1/2-y,1/2-z
1/2-x,-y,1/2-z
1/2-x,1/2-y,-z
z,x,y
z,1/2+x,1/2+y
1/2+z,x,1/2+y
1/2+z,1/2+x,y
-y,-z,-x
-y,1/2-z,1/2-x
1/2-y,-z,1/2-x
1/2-y,1/2-z,-x

loop_
_atom_site_label
_atom_site_fract_x
_atom_site_fract_y
_atom_site_fract_z
_atom_site_occupancy
Ba1 0.50000 0.50000 0.50000 0.50000
O1 0.50000 0.50000 0.50000 0.50000
Cd1 0.00000 0.00000 0.00000 1.00000
Cl1 0.32095 0.12500 0.12500 1.00000
O2 0.70251 0.70251 0.70251 1.00000

loop_
_cod_related_entry_id
_cod_related_entry_database
_cod_related_entry_code
1 AMCSD 0013599
